data_7123134
loop_
_publ_author_name
'Shi, Min'
'Zhang, Yan-Yan'
'Wei, Yin'

_publ_section_title
;
 Gold(I)-Catalyzed Enantioselective Synthesis of Polycyclic Indoline
 Skeletons and Enantiomerically Enriched \b-Substituted Tryptamine-Allenes
 by Kinetic Resolution
;
_journal_name_full 'Chemical Communications'
_journal_paper_doi 10.1039/C9CC00412B
_journal_year 2019
_chemical_absolute_configuration unk
_chemical_formula_sum 'C28 H26 Cl2 N2 O2 S'
_chemical_formula_weight 525.47
_chemical_name_systematic
; 
 ? 
;
_space_group_crystal_system monoclinic
_space_group_IT_number 4
_space_group_name_Hall 'P 2yb'
_space_group_name_H-M_alt 'P 1 21 1'
_symmetry_space_group_name_Hall 'P 2yb'
_symmetry_space_group_name_H-M 'P 1 21 1'
_atom_sites_solution_hydrogens geom
_audit_creation_method SHELXL-2013
_audit_update_record
;
2018-05-31 deposited with the CCDC.    2019-03-12 downloaded from the CCDC.
;
_cell_angle_alpha 90
_cell_angle_beta 106.969(3)
_cell_angle_gamma 90
_cell_formula_units_Z 2
_cell_length_a 8.5142(5)
_cell_length_b 11.8312(8)
_cell_length_c 13.0004(8)
_cell_measurement_reflns_used 9994
_cell_measurement_temperature 173(2)
_cell_measurement_theta_max 109.917
_cell_measurement_theta_min 8.979
_cell_volume 1252.56(14)
_computing_cell_refinement 'Bruker SAINT'
_computing_data_collection 'Bruker APEX2'
_computing_data_reduction 'Bruker SAINT'
_computing_molecular_graphics 'Bruker SHELXTL'
_computing_publication_material 'Bruker SHELXTL'
_computing_structure_refinement 'SHELXL-2013 (Sheldrick, 2013)'
_computing_structure_solution 'SHELXS-97 (Sheldrick 2008)'
_diffrn_ambient_temperature 173(2)
_diffrn_measured_fraction_theta_full 0.997
_diffrn_measured_fraction_theta_max 0.995
_diffrn_measurement_device_type 'Bruker APEX-II CCD'
_diffrn_measurement_method '\f and \w scans'
_diffrn_radiation_type GaK\a
_diffrn_radiation_wavelength 1.34139
_diffrn_reflns_av_R_equivalents 0.0581
_diffrn_reflns_av_unetI/netI 0.0540
_diffrn_reflns_Laue_measured_fraction_full 0.997
_diffrn_reflns_Laue_measured_fraction_max 0.995
_diffrn_reflns_limit_h_max 10
_diffrn_reflns_limit_h_min -10
_diffrn_reflns_limit_k_max 14
_diffrn_reflns_limit_k_min -12
_diffrn_reflns_limit_l_max 15
_diffrn_reflns_limit_l_min -15
_diffrn_reflns_number 12896
_diffrn_reflns_point_group_measured_fraction_full 0.951
_diffrn_reflns_point_group_measured_fraction_max 0.944
_diffrn_reflns_theta_full 53.594
_diffrn_reflns_theta_max 55.094
_diffrn_reflns_theta_min 4.488
_exptl_absorpt_coefficient_mu 2.210
_exptl_absorpt_correction_T_max 0.7456
_exptl_absorpt_correction_T_min 0.4515
_exptl_absorpt_correction_type multi-scan
_exptl_absorpt_process_details sadabs
_exptl_crystal_colour colorless
_exptl_crystal_density_diffrn 1.393
_exptl_crystal_description prismatic
_exptl_crystal_F_000 548
_exptl_crystal_size_max 0.160
_exptl_crystal_size_mid 0.130
_exptl_crystal_size_min 0.080
_refine_diff_density_max 2.092
_refine_diff_density_min -0.620
_refine_diff_density_rms 0.131
_refine_ls_abs_structure_details
; 
 Flack x determined using 1664 quotients [(I+)-(I-)]/[(I+)+(I-)] 
 (Parsons and Flack (2004), Acta Cryst. A60, s61). 
;
_refine_ls_abs_structure_Flack 0.199(11)
_refine_ls_extinction_coef 0.064(9)
_refine_ls_extinction_expression Fc^*^=kFc[1+0.001xFc^2^\l^3^/sin(2\q)]^-1/4^
_refine_ls_extinction_method SHELXL
_refine_ls_goodness_of_fit_ref 1.113
_refine_ls_hydrogen_treatment constr
_refine_ls_matrix_type full
_refine_ls_number_parameters 319
_refine_ls_number_reflns 4533
_refine_ls_number_restraints 1
_refine_ls_restrained_S_all 1.113
_refine_ls_R_factor_all 0.0911
_refine_ls_R_factor_gt 0.0862
_refine_ls_shift/su_max 0.000
_refine_ls_shift/su_mean 0.000
_refine_ls_structure_factor_coef Fsqd
_refine_ls_weighting_details 'w=1/[\s^2^(Fo^2^)+(0.2000P)^2^] where P=(Fo^2^+2Fc^2^)/3'
_refine_ls_weighting_scheme calc
_refine_ls_wR_factor_gt 0.2346
_refine_ls_wR_factor_ref 0.2492
_reflns_Friedel_coverage 0.803
_reflns_Friedel_fraction_full 0.900
_reflns_Friedel_fraction_max 0.887
_reflns_number_gt 4109
_reflns_number_total 4533
_reflns_threshold_expression 'I > 2\s(I)'
_cod_data_source_file c9cc00412b2.cif
_cod_data_source_block mjr18225_0m
_cod_database_code 7123134
_shelx_space_group_comment
; 
The symmetry employed for this shelxl refinement is uniquely defined 
by the following loop, which should always be used as a source of 
symmetry information in preference to the above space-group names. 
They are only intended as comments. 
;
_shelx_estimated_absorpt_t_min 0.719
_shelx_estimated_absorpt_t_max 0.843
_shelxl_version_number 2013-4

loop_
_space_group_symop_operation_xyz
'x, y, z'
'-x, y+1/2, -z'

loop_
_atom_site_label
_atom_site_type_symbol
_atom_site_fract_x
_atom_site_fract_y
_atom_site_fract_z
_atom_site_U_iso_or_equiv
_atom_site_adp_type
_atom_site_occupancy
_atom_site_site_symmetry_order
_atom_site_calc_flag
_atom_site_refinement_flags_posn
_atom_site_refinement_flags_adp
Cl1 Cl 0.98954(18) 0.83985(13) 0.66235(13) 0.0426(5) Uani 1 1 d . .
Cl2 Cl 0.6787(2) 0.54107(19) 0.34002(12) 0.0527(6) Uani 1 1 d . .
S1 S 0.5152(3) 0.4926(2) 1.04790(17) 0.0610(7) Uani 1 1 d . .
O1 O 0.6581(9) 0.4329(7) 1.1083(5) 0.0733(18) Uani 1 1 d . .
O2 O 0.4829(9) 0.6057(6) 1.0780(6) 0.0700(18) Uani 1 1 d . .
N1 N 0.5214(10) 0.4497(8) 0.5240(6) 0.0639(19) Uani 1 1 d . .
N2 N 0.5257(9) 0.4984(7) 0.9231(6) 0.0592(17) Uani 1 1 d . .
C1 C 0.6362(10) 0.5370(9) 0.5467(7) 0.059(2) Uani 1 1 d . .
C2 C 0.7174(10) 0.5875(8) 0.4782(6) 0.058(2) Uani 1 1 d . .
C3 C 0.8267(11) 0.6745(10) 0.5166(8) 0.063(2) Uani 1 1 d . .
H3 H 0.8882 0.7035 0.4721 0.075 Uiso 1 1 calc R U
C4 C 0.8499(11) 0.7210(8) 0.6175(7) 0.059(2) Uani 1 1 d . .
C5 C 0.7628(10) 0.6722(8) 0.6852(7) 0.0569(19) Uani 1 1 d . .
H5 H 0.7767 0.7009 0.7555 0.068 Uiso 1 1 calc R U
C6 C 0.6597(10) 0.5840(8) 0.6474(6) 0.0534(18) Uani 1 1 d . .
C7 C 0.5574(10) 0.5158(7) 0.7080(7) 0.0551(19) Uani 1 1 d . .
C8 C 0.4470(10) 0.4480(10) 0.6129(7) 0.061(2) Uani 1 1 d . .
H8 H 0.4253 0.3695 0.6338 0.074 Uiso 1 1 calc R U
C9 C 0.2899(10) 0.5216(9) 0.5809(7) 0.065(2) Uani 1 1 d . .
H9 H 0.2006 0.5091 0.5183 0.078 Uiso 1 1 calc R U
C10 C 0.2938(12) 0.6025(11) 0.6493(8) 0.071(3) Uani 1 1 d . .
H10 H 0.2116 0.6591 0.6396 0.085 Uiso 1 1 calc R U
C11 C 0.4432(11) 0.5962(9) 0.7454(8) 0.063(2) Uani 1 1 d . .
H11 H 0.4949 0.6725 0.7623 0.075 Uiso 1 1 calc R U
C12 C 0.3889(11) 0.5505(10) 0.8433(7) 0.063(2) Uani 1 1 d . .
H12A H 0.3452 0.6136 0.8767 0.076 Uiso 1 1 calc R U
H12B H 0.3000 0.4942 0.8173 0.076 Uiso 1 1 calc R U
C13 C 0.5906(12) 0.4029(9) 0.8796(7) 0.061(2) Uani 1 1 d . .
H13A H 0.5000 0.3517 0.8419 0.074 Uiso 1 1 calc R U
H13B H 0.6677 0.3601 0.9385 0.074 Uiso 1 1 calc R U
C14 C 0.6803(11) 0.4465(8) 0.8005(7) 0.0571(19) Uani 1 1 d . .
H14 H 0.7671 0.5002 0.8410 0.069 Uiso 1 1 calc R U
C15 C 0.7654(10) 0.3523(9) 0.7614(6) 0.0567(19) Uani 1 1 d . .
C16 C 0.9194(12) 0.3726(10) 0.7509(8) 0.068(2) Uani 1 1 d . .
H16 H 0.9679 0.4452 0.7671 0.081 Uiso 1 1 calc R U
C17 C 1.0072(12) 0.2833(11) 0.7152(10) 0.074(3) Uani 1 1 d . .
H17 H 1.1128 0.2978 0.7073 0.089 Uiso 1 1 calc R U
C18 C 0.9384(15) 0.1772(11) 0.6925(10) 0.079(3) Uani 1 1 d . .
H18 H 0.9960 0.1182 0.6695 0.094 Uiso 1 1 calc R U
C19 C 0.7822(14) 0.1581(11) 0.7040(9) 0.078(3) Uani 1 1 d . .
H19 H 0.7314 0.0863 0.6868 0.094 Uiso 1 1 calc R U
C20 C 0.7014(13) 0.2442(9) 0.7404(9) 0.068(2) Uani 1 1 d . .
H20 H 0.5981 0.2283 0.7515 0.081 Uiso 1 1 calc R U
C21 C 0.3412(11) 0.4124(9) 1.0498(7) 0.061(2) Uani 1 1 d . .
C22 C 0.3294(13) 0.2990(10) 1.0147(8) 0.068(2) Uani 1 1 d . .
H22 H 0.4156 0.2654 0.9926 0.082 Uiso 1 1 calc R U
C23 C 0.1914(13) 0.2381(9) 1.0129(9) 0.066(2) Uani 1 1 d . .
H23 H 0.1801 0.1626 0.9869 0.080 Uiso 1 1 calc R U
C24 C 0.0645(12) 0.2876(9) 1.0501(8) 0.066(2) Uani 1 1 d . .
C25 C 0.0845(12) 0.3976(10) 1.0821(9) 0.069(2) Uani 1 1 d . .
H25 H -0.0003 0.4324 1.1048 0.083 Uiso 1 1 calc R U
C26 C 0.2175(13) 0.4603(8) 1.0835(8) 0.068(2) Uani 1 1 d . .
H26 H 0.2256 0.5365 1.1076 0.081 Uiso 1 1 calc R U
C27 C -0.0807(16) 0.2175(12) 1.0542(11) 0.086(3) Uani 1 1 d . .
H27A H -0.1552 0.2085 0.9814 0.129 Uiso 1 1 calc R U
H27B H -0.1386 0.2552 1.0996 0.129 Uiso 1 1 calc R U
H27C H -0.0428 0.1430 1.0843 0.129 Uiso 1 1 calc R U
C28 C 0.5571(15) 0.3443(11) 0.4766(9) 0.078(3) Uani 1 1 d . .
H28B H 0.5561 0.3579 0.4021 0.117 Uiso 1 1 calc R U
H28C H 0.4735 0.2878 0.4780 0.117 Uiso 1 1 calc R U
H28A H 0.6655 0.3164 0.5181 0.117 Uiso 1 1 calc R U

loop_
_atom_site_aniso_label
_atom_site_aniso_U_11
_atom_site_aniso_U_22
_atom_site_aniso_U_33
_atom_site_aniso_U_23
_atom_site_aniso_U_13
_atom_site_aniso_U_12
Cl1 0.0533(8) 0.0319(8) 0.0464(9) -0.0062(6) 0.0205(6) -0.0081(6)
Cl2 0.0589(9) 0.0709(13) 0.0322(8) -0.0046(7) 0.0196(6) -0.0057(8)
S1 0.0758(12) 0.0624(14) 0.0520(11) 0.0006(9) 0.0301(9) 0.0025(10)
O1 0.082(4) 0.083(5) 0.054(3) 0.009(3) 0.018(3) 0.006(3)
O2 0.091(4) 0.057(4) 0.069(4) -0.002(3) 0.036(3) -0.013(3)
N1 0.070(4) 0.075(5) 0.050(4) -0.006(3) 0.023(3) -0.010(4)
N2 0.071(4) 0.049(4) 0.066(4) 0.007(3) 0.034(3) 0.006(3)
C1 0.064(4) 0.068(5) 0.045(4) -0.003(4) 0.015(3) -0.005(4)
C2 0.068(4) 0.068(6) 0.036(4) 0.000(4) 0.011(3) -0.001(4)
C3 0.064(4) 0.065(5) 0.063(5) 0.010(4) 0.025(4) 0.007(4)
C4 0.065(4) 0.061(5) 0.056(5) -0.002(4) 0.024(4) 0.000(4)
C5 0.068(4) 0.061(5) 0.045(4) 0.005(4) 0.021(3) 0.012(4)
C6 0.060(4) 0.059(5) 0.043(4) 0.004(3) 0.019(3) 0.003(4)
C7 0.068(4) 0.048(5) 0.056(5) -0.001(4) 0.028(4) -0.003(4)
C8 0.059(4) 0.081(6) 0.047(4) 0.006(4) 0.019(3) -0.002(4)
C9 0.059(4) 0.081(7) 0.056(5) 0.007(5) 0.016(3) 0.004(4)
C10 0.074(5) 0.088(8) 0.056(5) 0.017(5) 0.028(4) 0.012(5)
C11 0.069(4) 0.059(5) 0.065(6) 0.006(4) 0.027(4) 0.005(4)
C12 0.073(5) 0.078(6) 0.044(4) 0.004(4) 0.025(3) 0.006(5)
C13 0.075(5) 0.067(6) 0.047(4) 0.009(4) 0.023(4) 0.010(4)
C14 0.063(4) 0.059(5) 0.053(5) -0.002(4) 0.022(3) 0.001(4)
C15 0.069(4) 0.067(5) 0.038(4) 0.002(4) 0.024(3) 0.000(4)
C16 0.067(4) 0.081(7) 0.062(5) -0.006(4) 0.028(4) 0.003(4)
C17 0.073(5) 0.077(7) 0.079(7) -0.008(6) 0.032(5) 0.006(5)
C18 0.097(7) 0.070(7) 0.078(7) 0.000(5) 0.039(6) 0.012(6)
C19 0.099(7) 0.074(8) 0.068(6) -0.003(5) 0.036(5) 0.013(6)
C20 0.086(6) 0.058(5) 0.071(6) 0.007(4) 0.043(5) 0.004(4)
C21 0.077(5) 0.063(6) 0.047(4) 0.005(4) 0.025(4) 0.008(4)
C22 0.087(6) 0.060(5) 0.062(5) 0.003(4) 0.028(4) 0.010(5)
C23 0.093(6) 0.050(5) 0.061(5) 0.006(4) 0.032(5) -0.003(4)
C24 0.077(5) 0.060(5) 0.056(5) 0.008(4) 0.010(4) 0.002(5)
C25 0.068(5) 0.077(7) 0.071(6) 0.008(5) 0.034(4) 0.016(5)
C26 0.093(6) 0.045(5) 0.066(6) -0.007(4) 0.026(5) -0.006(4)
C27 0.090(7) 0.083(8) 0.074(7) 0.004(6) 0.007(5) -0.007(6)
C28 0.100(7) 0.068(6) 0.075(6) -0.012(5) 0.039(5) -0.012(6)

loop_
_atom_type_symbol
_atom_type_description
_atom_type_scat_dispersion_real
_atom_type_scat_dispersion_imag
_atom_type_scat_source
C C 0.0137 0.0067 'International Tables Vol C Tables 4.2.6.8 and 6.1.1.4'
H H 0.0000 0.0000 'International Tables Vol C Tables 4.2.6.8 and 6.1.1.4'
Cl Cl 0.3281 0.5435 'International Tables Vol C Tables 4.2.6.8 and 6.1.1.4'
N N 0.0241 0.0134 'International Tables Vol C Tables 4.2.6.8 and 6.1.1.4'
O O 0.0389 0.0241 'International Tables Vol C Tables 4.2.6.8 and 6.1.1.4'
S S 0.2925 0.4295 'International Tables Vol C Tables 4.2.6.8 and 6.1.1.4'

loop_
_geom_angle_atom_site_label_1
_geom_angle_atom_site_label_2
_geom_angle_atom_site_label_3
_geom_angle
O1 S1 O2 120.6(5)
O1 S1 N2 106.2(4)
O2 S1 N2 107.3(4)
O1 S1 C21 108.1(5)
O2 S1 C21 105.5(4)
N2 S1 C21 108.8(4)
C1 N1 C28 120.2(8)
C1 N1 C8 106.3(7)
C28 N1 C8 120.6(9)
C13 N2 C12 111.8(8)
C13 N2 S1 119.2(6)
C12 N2 S1 117.2(6)
C6 C1 N1 113.4(7)
C6 C1 C2 117.8(8)
N1 C1 C2 128.5(8)
C3 C2 C1 119.4(8)
C3 C2 Cl2 119.5(7)
C1 C2 Cl2 121.1(7)
C2 C3 C4 122.3(8)
C2 C3 H3 118.8
C4 C3 H3 118.8
C3 C4 C5 117.9(9)
C3 C4 Cl1 120.6(7)
C5 C4 Cl1 121.4(7)
C6 C5 C4 118.9(8)
C6 C5 H5 120.5
C4 C5 H5 120.5
C5 C6 C1 123.4(8)
C5 C6 C7 127.7(8)
C1 C6 C7 108.9(8)
C11 C7 C8 106.4(8)
C11 C7 C6 109.8(7)
C8 C7 C6 99.4(7)
C11 C7 C14 114.9(7)
C8 C7 C14 117.1(8)
C6 C7 C14 108.1(7)
N1 C8 C7 108.7(7)
N1 C8 C9 108.5(8)
C7 C8 C9 101.5(8)
N1 C8 H8 112.5
C7 C8 H8 112.5
C9 C8 H8 112.5
C10 C9 C8 112.5(8)
C10 C9 H9 123.7
C8 C9 H9 123.7
C9 C10 C11 112.3(9)
C9 C10 H10 123.9
C11 C10 H10 123.9
C10 C11 C7 103.2(8)
C10 C11 C12 108.2(8)
C7 C11 C12 113.9(8)
C10 C11 H11 110.4
C7 C11 H11 110.4
C12 C11 H11 110.4
N2 C12 C11 111.1(7)
N2 C12 H12A 109.4
C11 C12 H12A 109.4
N2 C12 H12B 109.4
C11 C12 H12B 109.4
H12A C12 H12B 108.0
N2 C13 C14 108.7(8)
N2 C13 H13A 109.9
C14 C13 H13A 109.9
N2 C13 H13B 109.9
C14 C13 H13B 109.9
H13A C13 H13B 108.3
C15 C14 C13 111.2(8)
C15 C14 C7 114.1(7)
C13 C14 C7 109.6(7)
C15 C14 H14 107.2
C13 C14 H14 107.2
C7 C14 H14 107.2
C16 C15 C20 118.1(9)
C16 C15 C14 118.2(9)
C20 C15 C14 123.5(8)
C15 C16 C17 120.0(10)
C15 C16 H16 120.0
C17 C16 H16 120.0
C18 C17 C16 120.4(9)
C18 C17 H17 119.8
C16 C17 H17 119.8
C17 C18 C19 118.7(10)
C17 C18 H18 120.6
C19 C18 H18 120.6
C20 C19 C18 120.0(12)
C20 C19 H19 120.0
C18 C19 H19 120.0
C15 C20 C19 122.6(10)
C15 C20 H20 118.7
C19 C20 H20 118.7
C26 C21 C22 120.4(10)
C26 C21 S1 120.5(8)
C22 C21 S1 119.2(7)
C23 C22 C21 119.0(10)
C23 C22 H22 120.5
C21 C22 H22 120.5
C22 C23 C24 120.4(10)
C22 C23 H23 119.8
C24 C23 H23 119.8
C25 C24 C23 117.1(10)
C25 C24 C27 123.2(11)
C23 C24 C27 119.7(10)
C26 C25 C24 124.0(10)
C26 C25 H25 118.0
C24 C25 H25 118.0
C25 C26 C21 119.2(9)
C25 C26 H26 120.4
C21 C26 H26 120.4
C24 C27 H27A 109.5
C24 C27 H27B 109.5
H27A C27 H27B 109.5
C24 C27 H27C 109.5
H27A C27 H27C 109.5
H27B C27 H27C 109.5
N1 C28 H28B 109.5
N1 C28 H28C 109.5
H28B C28 H28C 109.5
N1 C28 H28A 109.5
H28B C28 H28A 109.5
H28C C28 H28A 109.5

loop_
_geom_bond_atom_site_label_1
_geom_bond_atom_site_label_2
_geom_bond_distance
Cl1 C4 1.824(10)
Cl2 C2 1.814(8)
S1 O1 1.428(7)
S1 O2 1.443(8)
S1 N2 1.652(8)
S1 C21 1.765(10)
N1 C1 1.393(13)
N1 C28 1.461(15)
N1 C8 1.472(11)
N2 C13 1.444(12)
N2 C12 1.452(12)
C1 C6 1.382(12)
C1 C2 1.410(12)
C2 C3 1.381(14)
C3 C4 1.382(14)
C3 H3 0.9500
C4 C5 1.428(13)
C5 C6 1.360(13)
C5 H5 0.9500
C6 C7 1.559(11)
C7 C11 1.537(12)
C7 C8 1.542(13)
C7 C14 1.575(12)
C8 C9 1.547(13)
C8 H8 1.0000
C9 C10 1.300(16)
C9 H9 0.9500
C10 C11 1.502(14)
C10 H10 0.9500
C11 C12 1.571(12)
C11 H11 1.0000
C12 H12A 0.9900
C12 H12B 0.9900
C13 C14 1.539(12)
C13 H13A 0.9900
C13 H13B 0.9900
C14 C15 1.496(13)
C14 H14 1.0000
C15 C16 1.379(13)
C15 C20 1.386(14)
C16 C17 1.446(15)
C16 H16 0.9500
C17 C18 1.381(18)
C17 H17 0.9500
C18 C19 1.400(17)
C18 H18 0.9500
C19 C20 1.387(14)
C19 H19 0.9500
C20 H20 0.9500
C21 C26 1.376(14)
C21 C22 1.411(16)
C22 C23 1.373(15)
C22 H22 0.9500
C23 C24 1.432(15)
C23 H23 0.9500
C24 C25 1.361(16)
C24 C27 1.503(17)
C25 C26 1.349(15)
C25 H25 0.9500
C26 H26 0.9500
C27 H27A 0.9800
C27 H27B 0.9800
C27 H27C 0.9800
C28 H28B 0.9800
C28 H28C 0.9800
C28 H28A 0.9800

loop_
_geom_torsion_atom_site_label_1
_geom_torsion_atom_site_label_2
_geom_torsion_atom_site_label_3
_geom_torsion_atom_site_label_4
_geom_torsion
O1 S1 N2 C13 36.9(8)
O2 S1 N2 C13 167.1(7)
C21 S1 N2 C13 -79.2(8)
O1 S1 N2 C12 176.9(8)
O2 S1 N2 C12 -52.9(8)
C21 S1 N2 C12 60.8(9)
C28 N1 C1 C6 -134.1(9)
C8 N1 C1 C6 7.5(11)
C28 N1 C1 C2 51.8(14)
C8 N1 C1 C2 -166.7(9)
C6 C1 C2 C3 5.4(13)
N1 C1 C2 C3 179.4(9)
C6 C1 C2 Cl2 -173.8(7)
N1 C1 C2 Cl2 0.1(14)
C1 C2 C3 C4 -5.6(14)
Cl2 C2 C3 C4 173.7(8)
C2 C3 C4 C5 3.3(14)
C2 C3 C4 Cl1 -177.4(7)
C3 C4 C5 C6 -1.0(13)
Cl1 C4 C5 C6 179.7(7)
C4 C5 C6 C1 1.2(13)
C4 C5 C6 C7 177.9(8)
N1 C1 C6 C5 -178.2(8)
C2 C1 C6 C5 -3.4(13)
N1 C1 C6 C7 4.5(11)
C2 C1 C6 C7 179.3(8)
C5 C6 C7 C11 58.0(11)
C1 C6 C7 C11 -124.9(8)
C5 C6 C7 C8 169.3(9)
C1 C6 C7 C8 -13.6(9)
C5 C6 C7 C14 -68.1(11)
C1 C6 C7 C14 109.1(8)
C1 N1 C8 C7 -16.6(10)
C28 N1 C8 C7 124.8(10)
C1 N1 C8 C9 93.0(9)
C28 N1 C8 C9 -125.6(10)
C11 C7 C8 N1 131.9(8)
C6 C7 C8 N1 17.9(9)
C14 C7 C8 N1 -98.0(9)
C11 C7 C8 C9 17.6(9)
C6 C7 C8 C9 -96.4(7)
C14 C7 C8 C9 147.7(7)
N1 C8 C9 C10 -122.8(9)
C7 C8 C9 C10 -8.3(11)
C8 C9 C10 C11 -4.9(12)
C9 C10 C11 C7 16.1(11)
C9 C10 C11 C12 -104.9(10)
C8 C7 C11 C10 -20.5(10)
C6 C7 C11 C10 86.2(9)
C14 C7 C11 C10 -151.7(8)
C8 C7 C11 C12 96.6(9)
C6 C7 C11 C12 -156.7(8)
C14 C7 C11 C12 -34.7(11)
C13 N2 C12 C11 -61.2(11)
S1 N2 C12 C11 156.0(7)
C10 C11 C12 N2 156.2(10)
C7 C11 C12 N2 42.1(12)
C12 N2 C13 C14 70.9(9)
S1 N2 C13 C14 -147.1(6)
N2 C13 C14 C15 174.1(7)
N2 C13 C14 C7 -58.8(10)
C11 C7 C14 C15 168.0(8)
C8 C7 C14 C15 42.1(10)
C6 C7 C14 C15 -69.0(9)
C11 C7 C14 C13 42.6(11)
C8 C7 C14 C13 -83.4(9)
C6 C7 C14 C13 165.5(8)
C13 C14 C15 C16 -139.6(9)
C7 C14 C15 C16 95.8(10)
C13 C14 C15 C20 36.9(12)
C7 C14 C15 C20 -87.7(10)
C20 C15 C16 C17 2.2(14)
C14 C15 C16 C17 178.9(9)
C15 C16 C17 C18 -0.7(16)
C16 C17 C18 C19 0.4(17)
C17 C18 C19 C20 -1.8(17)
C16 C15 C20 C19 -3.6(15)
C14 C15 C20 C19 179.9(10)
C18 C19 C20 C15 3.4(17)
O1 S1 C21 C26 125.8(8)
O2 S1 C21 C26 -4.4(9)
N2 S1 C21 C26 -119.3(8)
O1 S1 C21 C22 -55.1(9)
O2 S1 C21 C22 174.6(7)
N2 S1 C21 C22 59.8(9)
C26 C21 C22 C23 1.2(14)
S1 C21 C22 C23 -177.9(8)
C21 C22 C23 C24 -2.4(15)
C22 C23 C24 C25 2.8(15)
C22 C23 C24 C27 -176.1(10)
C23 C24 C25 C26 -2.0(16)
C27 C24 C25 C26 176.9(10)
C24 C25 C26 C21 0.8(17)
C22 C21 C26 C25 -0.4(15)
S1 C21 C26 C25 178.7(8)
